data_7062637
loop_
_publ_author_name
'Moon, Josh'
'Guo, Zhifang'
'Beaumont, Owen A.'
'Hamilton, Sophie'
'Bousrez, Guillaume'
'Mottram, Eleanor'
'Wang, Jun'
'Somers, Anthony E.'
'Deacon, Glen B.'
'Junk, Peter C.'

_publ_section_title
;
 4-Hydroxybenzoato-rare earth(iii) complexes -- syntheses, a structural
 goldmine from coordination diversity and improved corrosion inhibition
 behaviour
;
_journal_issue 36
_journal_name_full 'New Journal of Chemistry'
_journal_page_first 16843
_journal_page_last 16854
_journal_paper_doi 10.1039/D3NJ02735J
_journal_volume 47
_journal_year 2023
_chemical_formula_moiety 'C42 H38 Dy2 O22, 2(H2 O)'
_chemical_formula_sum 'C42 H42 Dy2 O24'
_chemical_formula_weight 1255.75
_space_group_crystal_system monoclinic
_space_group_IT_number 14
_space_group_name_Hall '-P 2ybc'
_space_group_name_H-M_alt 'P 1 21/c 1'
_atom_sites_solution_hydrogens mixed
_audit_creation_date 2023-04-03
_audit_creation_method
;
Olex2 1.3
(compiled 2020.11.12 svn.r5f609507 for OlexSys, GUI svn.r6408)
;
_audit_update_record
;
2023-06-12 deposited with the CCDC.	2023-08-01 downloaded from the CCDC.
;
_cell_angle_alpha 90
_cell_angle_beta 105.9720(10)
_cell_angle_gamma 90
_cell_formula_units_Z 2
_cell_length_a 10.4033(3)
_cell_length_b 14.8810(5)
_cell_length_c 15.5628(5)
_cell_measurement_reflns_used 7998
_cell_measurement_temperature 296(2)
_cell_measurement_theta_max 30.00
_cell_measurement_theta_min 2.52
_cell_volume 2316.29(13)
_computing_molecular_graphics 'Olex2 1.3 (Dolomanov et al., 2009)'
_computing_publication_material 'Olex2 1.3 (Dolomanov et al., 2009)'
_computing_structure_refinement 'SHELXL 2018/3 (Sheldrick, 2015)'
_computing_structure_solution 'ShelXT (Sheldrick, 2015)'
_diffrn_ambient_temperature 296.15
_diffrn_detector 'Bruker APEX2 area detector'
_diffrn_detector_area_resol_mean 7.9
_diffrn_detector_type 'CCD area detector'
_diffrn_measured_fraction_theta_full 1.000
_diffrn_measured_fraction_theta_max 1.000
_diffrn_measurement_device 'three-circle diffractometer'
_diffrn_measurement_device_type 'Bruker SMART APEX2 area detector'
_diffrn_measurement_method '\w and \f scans'
_diffrn_radiation_monochromator 'mirror optics'
_diffrn_radiation_probe x-ray
_diffrn_radiation_type MoK\a
_diffrn_radiation_wavelength 0.71073
_diffrn_reflns_av_R_equivalents 0.0701
_diffrn_reflns_av_unetI/netI 0.0427
_diffrn_reflns_Laue_measured_fraction_full 1.000
_diffrn_reflns_Laue_measured_fraction_max 1.000
_diffrn_reflns_limit_h_max 13
_diffrn_reflns_limit_h_min -13
_diffrn_reflns_limit_k_max 19
_diffrn_reflns_limit_k_min -19
_diffrn_reflns_limit_l_max 20
_diffrn_reflns_limit_l_min -19
_diffrn_reflns_number 34051
_diffrn_reflns_point_group_measured_fraction_full 1.000
_diffrn_reflns_point_group_measured_fraction_max 1.000
_diffrn_reflns_theta_full 25.242
_diffrn_reflns_theta_max 27.500
_diffrn_reflns_theta_min 1.930
_diffrn_source 'microfocus sealed X-ray tube'
_diffrn_source_type 'Incoatec I\ms'
_exptl_absorpt_coefficient_mu 3.289
_exptl_absorpt_correction_T_max 0.518
_exptl_absorpt_correction_T_min 0.318
_exptl_absorpt_correction_type psi-scan
_exptl_absorpt_process_details SADABS
_exptl_crystal_colour colourless
_exptl_crystal_colour_primary colourless
_exptl_crystal_density_diffrn 1.800
_exptl_crystal_description prism
_exptl_crystal_F_000 1236
_exptl_crystal_size_max 0.6
_exptl_crystal_size_mid 0.4
_exptl_crystal_size_min 0.25
_refine_diff_density_max 1.286
_refine_diff_density_min -2.725
_refine_diff_density_rms 0.172
_refine_ls_extinction_coef 0.0543(11)
_refine_ls_extinction_expression Fc^*^=kFc[1+0.001xFc^2^\l^3^/sin(2\q)]^-1/4^
_refine_ls_extinction_method 'SHELXL-2018/3 (Sheldrick 2018)'
_refine_ls_goodness_of_fit_ref 1.119
_refine_ls_hydrogen_treatment mixed
_refine_ls_matrix_type full
_refine_ls_number_parameters 323
_refine_ls_number_reflns 5313
_refine_ls_number_restraints 1
_refine_ls_restrained_S_all 1.119
_refine_ls_R_factor_all 0.0349
_refine_ls_R_factor_gt 0.0319
_refine_ls_shift/su_max 0.001
_refine_ls_shift/su_mean 0.000
_refine_ls_structure_factor_coef Fsqd
_refine_ls_weighting_details 'w=1/[\s^2^(Fo^2^)+(0.0453P)^2^+0.8293P] where P=(Fo^2^+2Fc^2^)/3'
_refine_ls_weighting_scheme calc
_refine_ls_wR_factor_gt 0.0793
_refine_ls_wR_factor_ref 0.0821
_reflns_Friedel_coverage 0.000
_reflns_number_gt 4869
_reflns_number_total 5313
_reflns_threshold_expression 'I > 2\s(I)'
_cod_data_source_file d3nj02735j2.cif
_cod_data_source_block p21c
_cod_depositor_comments 'Adding full bibliography for 7062632--7062650.cif.'
_cod_database_code 7062637
_shelx_shelxl_version_number 2018/3
_shelx_space_group_comment
;
The symmetry employed for this shelxl refinement is uniquely defined
by the following loop, which should always be used as a source of
symmetry information in preference to the above space-group names.
They are only intended as comments.
;
_shelx_estimated_absorpt_t_max 0.494
_shelx_estimated_absorpt_t_min 0.243
_olex2_refinement_description
;
1. Restrained distances
 H11A_$1-H12A_$2
 2.2 with sigma of 0.02
2.a Rotating group:
 O7(H7A,H7B), O8(H8A,H8B)
2.b Aromatic/amide H refined with riding coordinates:
 C10(H10A), C14(H14), C13(H13), C21(H21), C7(H7), C17(H17), C18(H18), C11(H11),
  C3(H3), C6(H6), C20(H20), C4(H4)
2.c Tetrahedral OH refined with riding coordinates:
 O9(H9)
2.d Idealised tetrahedral OH refined as rotating group:
 O11(H11A)
;
_olex2_submission_special_instructions 'No special instructions were received'

loop_
_space_group_symop_operation_xyz
'x, y, z'
'-x, y+1/2, -z+1/2'
'-x, -y, -z'
'x, -y-1/2, z-1/2'

loop_
_atom_site_label
_atom_site_type_symbol
_atom_site_fract_x
_atom_site_fract_y
_atom_site_fract_z
_atom_site_U_iso_or_equiv
_atom_site_adp_type
_atom_site_occupancy
_atom_site_site_symmetry_order
_atom_site_calc_flag
_atom_site_refinement_flags_posn
_atom_site_refinement_flags_adp
_atom_site_refinement_flags_occupancy
_atom_site_disorder_assembly
_atom_site_disorder_group
Dy1 Dy 0.46228(2) 0.14824(2) 0.42099(2) 0.01900(9) Uani 1 1 d . . . . .
O3 O 0.5584(2) 0.28001(14) 0.50982(14) 0.0297(5) Uani 1 1 d . . . . .
O6 O 0.6385(2) -0.00805(13) 0.60078(14) 0.0275(4) Uani 1 1 d . . . . .
O4 O 0.5403(2) 0.28025(14) 0.36709(14) 0.0314(5) Uani 1 1 d . . . . .
O1 O 0.27973(19) 0.17908(15) 0.29049(14) 0.0260(4) Uani 1 1 d . . . . .
O5 O 0.6629(2) 0.08466(15) 0.49455(15) 0.0313(5) Uani 1 1 d . . . . .
O7 O 0.5561(2) 0.09928(17) 0.30439(16) 0.0379(5) Uani 1 1 d . . . . .
H7A H 0.604216 0.051100 0.303912 0.057 Uiso 1 1 d R U . . .
H7B H 0.549204 0.124835 0.252718 0.057 Uiso 1 1 d R U . . .
O8 O 0.4335(2) 0.11415(16) 0.56102(15) 0.0347(5) Uani 1 1 d . . . . .
H8A H 0.444872 0.161445 0.594262 0.052 Uiso 1 1 d R U . . .
H8B H 0.495635 0.078126 0.589222 0.052 Uiso 1 1 d R U . . .
O2 O 0.2575(2) 0.21947(15) 0.42071(14) 0.0306(5) Uani 1 1 d . . . . .
O12 O 0.3811(3) 0.3046(2) 0.1959(2) 0.0421(6) Uani 1 1 d . . . . .
O10 O 0.7754(3) 0.67129(18) 0.4499(2) 0.0437(7) Uani 1 1 d . . . . .
O9 O -0.3484(2) 0.2246(2) 0.18939(16) 0.0477(7) Uani 1 1 d . . . . .
H9 H -0.369282 0.209061 0.136811 0.072 Uiso 1 1 calc R U . . .
C8 C 0.5749(3) 0.3205(2) 0.44192(19) 0.0240(6) Uani 1 1 d . . . . .
C9 C 0.6327(3) 0.41143(19) 0.4478(2) 0.0250(6) Uani 1 1 d . . . . .
C2 C 0.0617(3) 0.2216(2) 0.2960(2) 0.0252(6) Uani 1 1 d . . . . .
C10 C 0.6583(4) 0.4495(2) 0.3728(2) 0.0366(7) Uani 1 1 d . . . . .
H10A H 0.642777 0.416134 0.320408 0.044 Uiso 1 1 calc R U . . .
C16 C 0.8570(3) 0.04201(19) 0.60552(19) 0.0241(6) Uani 1 1 d . . . . .
C14 C 0.6582(3) 0.4622(2) 0.5259(2) 0.0303(6) Uani 1 1 d . . . . .
H14 H 0.642485 0.437366 0.576940 0.036 Uiso 1 1 calc R U . . .
C1 C 0.2060(3) 0.20770(19) 0.3369(2) 0.0232(6) Uani 1 1 d . . . . .
C13 C 0.7065(3) 0.5487(2) 0.5287(2) 0.0313(7) Uani 1 1 d . . . . .
H13 H 0.723270 0.581772 0.581341 0.038 Uiso 1 1 calc R U . . .
C21 C 0.9115(3) 0.0047(2) 0.6895(2) 0.0350(7) Uani 1 1 d . . . . .
H21 H 0.855556 -0.021117 0.720036 0.042 Uiso 1 1 calc R U . . .
C15 C 0.7114(3) 0.03898(18) 0.56384(19) 0.0236(6) Uani 1 1 d . . . . .
C7 C 0.0083(3) 0.2143(2) 0.2043(2) 0.0290(6) Uani 1 1 d . . . . .
H7 H 0.064741 0.207269 0.167637 0.035 Uiso 1 1 calc R U . . .
C12 C 0.7299(3) 0.5863(2) 0.4529(2) 0.0302(6) Uani 1 1 d . . . . .
C17 C 0.9423(3) 0.0810(2) 0.5613(2) 0.0324(7) Uani 1 1 d . . . . .
H17 H 0.907132 0.106754 0.505322 0.039 Uiso 1 1 calc R U . . .
C19 C 1.1308(3) 0.0440(2) 0.6826(3) 0.0357(7) Uani 1 1 d . . . . .
C18 C 1.0788(3) 0.0818(2) 0.5998(3) 0.0379(8) Uani 1 1 d . . . . .
H18 H 1.135266 0.107885 0.569763 0.045 Uiso 1 1 calc R U . . .
C11 C 0.7064(4) 0.5361(2) 0.3746(2) 0.0396(8) Uani 1 1 d . . . . .
H11 H 0.723068 0.560858 0.323855 0.048 Uiso 1 1 calc R U . . .
C3 C -0.0236(3) 0.2333(3) 0.3503(2) 0.0364(7) Uani 1 1 d . . . . .
H3 H 0.011773 0.239431 0.411775 0.044 Uiso 1 1 calc R U . . .
C6 C -0.1286(3) 0.2175(2) 0.1670(2) 0.0328(7) Uani 1 1 d . . . . .
H6 H -0.163974 0.213484 0.105381 0.039 Uiso 1 1 calc R U . . .
C5 C -0.2127(3) 0.2265(2) 0.2213(2) 0.0341(7) Uani 1 1 d . . . . .
C20 C 1.0480(3) 0.0057(3) 0.7282(3) 0.0436(9) Uani 1 1 d . . . . .
H20 H 1.083832 -0.019198 0.784476 0.052 Uiso 1 1 calc R U . . .
C4 C -0.1605(3) 0.2360(3) 0.3132(2) 0.0431(9) Uani 1 1 d . . . . .
H4 H -0.217271 0.244056 0.349424 0.052 Uiso 1 1 calc R U . . .
H12A H 0.431(5) 0.299(3) 0.249(4) 0.078(18) Uiso 1 1 d . . . . .
H12B H 0.337(5) 0.260(3) 0.190(3) 0.047(13) Uiso 1 1 d . . . . .
H10 H 0.755(5) 0.692(3) 0.486(3) 0.048(14) Uiso 1 1 d . . . . .
O11 O 1.2663(2) 0.04094(19) 0.7232(2) 0.0535(7) Uani 1 1 d . . . . .
H11A H 1.302532 0.084369 0.707231 0.080 Uiso 1 1 calc R U . . .

loop_
_atom_site_aniso_label
_atom_site_aniso_U_11
_atom_site_aniso_U_22
_atom_site_aniso_U_33
_atom_site_aniso_U_23
_atom_site_aniso_U_13
_atom_site_aniso_U_12
Dy1 0.01536(11) 0.02228(12) 0.02137(12) 0.00123(4) 0.00841(7) -0.00069(4)
O3 0.0349(11) 0.0302(11) 0.0236(10) 0.0017(8) 0.0075(8) -0.0086(9)
O6 0.0226(10) 0.0284(10) 0.0319(11) 0.0026(9) 0.0082(8) -0.0055(8)
O4 0.0396(12) 0.0298(11) 0.0272(11) -0.0024(9) 0.0134(9) -0.0093(9)
O1 0.0191(9) 0.0351(11) 0.0266(11) 0.0007(9) 0.0111(8) 0.0016(8)
O5 0.0190(9) 0.0406(12) 0.0346(12) 0.0108(9) 0.0078(8) 0.0024(8)
O7 0.0393(13) 0.0452(14) 0.0347(13) -0.0012(11) 0.0195(10) 0.0112(11)
O8 0.0457(13) 0.0338(12) 0.0314(12) 0.0014(10) 0.0218(10) 0.0053(11)
O2 0.0210(10) 0.0421(12) 0.0284(11) -0.0084(9) 0.0062(8) 0.0039(9)
O12 0.0339(13) 0.0491(16) 0.0455(16) 0.0210(13) 0.0148(11) 0.0009(12)
O10 0.0655(18) 0.0282(12) 0.0492(17) -0.0092(12) 0.0357(15) -0.0148(12)
O9 0.0166(10) 0.096(2) 0.0308(13) 0.0016(13) 0.0064(9) 0.0097(11)
C8 0.0175(12) 0.0259(13) 0.0291(15) -0.0011(12) 0.0071(11) 0.0001(11)
C9 0.0226(13) 0.0251(13) 0.0297(15) 0.0003(11) 0.0112(11) -0.0028(11)
C2 0.0190(13) 0.0310(15) 0.0273(15) 0.0019(12) 0.0093(11) 0.0020(11)
C10 0.054(2) 0.0317(16) 0.0303(17) -0.0059(13) 0.0219(15) -0.0096(15)
C16 0.0187(12) 0.0244(13) 0.0290(15) 0.0008(11) 0.0063(10) -0.0007(10)
C14 0.0346(15) 0.0302(15) 0.0291(16) 0.0003(12) 0.0135(12) -0.0046(12)
C1 0.0184(12) 0.0236(13) 0.0287(15) -0.0002(11) 0.0085(10) -0.0001(10)
C13 0.0397(17) 0.0297(15) 0.0291(16) -0.0057(13) 0.0169(13) -0.0056(13)
C21 0.0264(15) 0.0392(17) 0.0374(18) 0.0090(14) 0.0056(13) -0.0077(13)
C15 0.0206(12) 0.0225(13) 0.0283(15) -0.0025(11) 0.0079(11) -0.0005(10)
C7 0.0206(13) 0.0403(17) 0.0300(16) 0.0039(13) 0.0138(11) 0.0019(12)
C12 0.0318(15) 0.0267(14) 0.0375(17) -0.0038(13) 0.0185(13) -0.0056(12)
C17 0.0242(14) 0.0406(17) 0.0337(17) 0.0018(13) 0.0103(12) -0.0014(12)
C19 0.0173(13) 0.0322(16) 0.054(2) 0.0011(15) 0.0033(13) 0.0003(12)
C18 0.0232(14) 0.0450(19) 0.049(2) -0.0006(16) 0.0154(14) -0.0057(14)
C11 0.058(2) 0.0337(17) 0.0355(18) -0.0016(14) 0.0275(16) -0.0115(15)
C3 0.0217(14) 0.061(2) 0.0277(16) -0.0065(15) 0.0088(12) 0.0056(14)
C6 0.0252(14) 0.0503(19) 0.0243(15) 0.0054(14) 0.0093(12) 0.0054(13)
C5 0.0180(13) 0.054(2) 0.0305(16) 0.0020(14) 0.0073(11) 0.0075(13)
C20 0.0286(16) 0.046(2) 0.048(2) 0.0173(16) -0.0045(15) -0.0068(14)
C4 0.0205(14) 0.080(3) 0.0312(17) -0.0063(17) 0.0113(12) 0.0099(16)
O11 0.0214(11) 0.0538(16) 0.076(2) 0.0075(14) -0.0016(12) -0.0018(11)

loop_
_atom_type_symbol
_atom_type_description
_atom_type_scat_dispersion_real
_atom_type_scat_dispersion_imag
_atom_type_scat_source
C C 0.0033 0.0016 'International Tables Vol C Tables 4.2.6.8 and 6.1.1.4'
H H 0.0000 0.0000 'International Tables Vol C Tables 4.2.6.8 and 6.1.1.4'
Dy Dy -0.1892 4.4098 'International Tables Vol C Tables 4.2.6.8 and 6.1.1.4'
O O 0.0106 0.0060 'International Tables Vol C Tables 4.2.6.8 and 6.1.1.4'

loop_
_geom_angle_atom_site_label_1
_geom_angle_atom_site_label_2
_geom_angle_atom_site_label_3
_geom_angle
_geom_angle_site_symmetry_1
_geom_angle_site_symmetry_3
_geom_angle_publ_flag
O6 Dy1 O3 154.36(7) 3_656 . ?
O6 Dy1 O4 151.79(7) 3_656 . ?
O6 Dy1 O1 80.13(7) 3_656 . ?
O6 Dy1 O7 82.98(8) 3_656 . ?
O6 Dy1 O8 76.82(8) 3_656 . ?
O6 Dy1 O2 91.84(8) 3_656 . ?
O4 Dy1 O3 53.73(7) . . ?
O4 Dy1 O1 79.11(8) . . ?
O4 Dy1 O7 74.52(8) . . ?
O4 Dy1 O2 91.38(8) . . ?
O1 Dy1 O3 115.32(7) . . ?
O5 Dy1 O3 82.77(8) . . ?
O5 Dy1 O6 90.83(8) . 3_656 ?
O5 Dy1 O4 99.53(8) . . ?
O5 Dy1 O1 153.80(8) . . ?
O5 Dy1 O7 75.40(8) . . ?
O5 Dy1 O8 77.12(8) . . ?
O5 Dy1 O2 151.35(8) . . ?
O7 Dy1 O3 118.84(8) . . ?
O7 Dy1 O1 79.09(7) . . ?
O8 Dy1 O3 77.55(8) . . ?
O8 Dy1 O4 130.98(8) . . ?
O8 Dy1 O1 123.62(8) . . ?
O8 Dy1 O7 145.42(9) . . ?
O8 Dy1 O2 75.75(8) . . ?
O2 Dy1 O3 82.57(7) . . ?
O2 Dy1 O1 54.30(7) . . ?
O2 Dy1 O7 133.22(8) . . ?
C8 O3 Dy1 92.15(17) . . ?
C15 O6 Dy1 136.65(19) . 3_656 ?
C8 O4 Dy1 95.98(17) . . ?
C1 O1 Dy1 92.54(17) . . ?
C15 O5 Dy1 138.36(19) . . ?
Dy1 O7 H7A 127.4 . . ?
Dy1 O7 H7B 128.0 . . ?
H7A O7 H7B 104.5 . . ?
Dy1 O8 H8A 110.6 . . ?
Dy1 O8 H8B 109.9 . . ?
H8A O8 H8B 104.1 . . ?
C1 O2 Dy1 93.70(16) . . ?
H12A O12 H12B 102(5) . . ?
C12 O10 H10 102(4) . . ?
C5 O9 H9 109.5 . . ?
O3 C8 O4 118.1(3) . . ?
O3 C8 C9 122.0(3) . . ?
O4 C8 C9 119.8(3) . . ?
C10 C9 C8 119.5(3) . . ?
C10 C9 C14 118.5(3) . . ?
C14 C9 C8 121.9(3) . . ?
C7 C2 C1 120.3(3) . . ?
C7 C2 C3 119.5(3) . . ?
C3 C2 C1 119.9(3) . . ?
C9 C10 H10A 119.5 . . ?
C11 C10 C9 121.1(3) . . ?
C11 C10 H10A 119.5 . . ?
C21 C16 C15 120.4(3) . . ?
C21 C16 C17 118.8(3) . . ?
C17 C16 C15 120.9(3) . . ?
C9 C14 H14 119.5 . . ?
C13 C14 C9 120.9(3) . . ?
C13 C14 H14 119.5 . . ?
O1 C1 O2 118.6(2) . . ?
O1 C1 C2 120.5(3) . . ?
O2 C1 C2 120.8(3) . . ?
C14 C13 H13 120.1 . . ?
C14 C13 C12 119.9(3) . . ?
C12 C13 H13 120.1 . . ?
C16 C21 H21 119.7 . . ?
C20 C21 C16 120.7(3) . . ?
C20 C21 H21 119.7 . . ?
O6 C15 C16 118.9(3) . . ?
O5 C15 O6 122.3(3) . . ?
O5 C15 C16 118.8(3) . . ?
C2 C7 H7 119.9 . . ?
C6 C7 C2 120.2(3) . . ?
C6 C7 H7 119.9 . . ?
O10 C12 C13 123.4(3) . . ?
O10 C12 C11 116.7(3) . . ?
C13 C12 C11 119.9(3) . . ?
C16 C17 H17 119.7 . . ?
C18 C17 C16 120.6(3) . . ?
C18 C17 H17 119.7 . . ?
C18 C19 C20 120.7(3) . . ?
C18 C19 O11 122.2(3) . . ?
O11 C19 C20 117.1(3) . . ?
C17 C18 H18 120.1 . . ?
C19 C18 C17 119.7(3) . . ?
C19 C18 H18 120.1 . . ?
C10 C11 C12 119.6(3) . . ?
C10 C11 H11 120.2 . . ?
C12 C11 H11 120.2 . . ?
C2 C3 H3 119.9 . . ?
C4 C3 C2 120.3(3) . . ?
C4 C3 H3 119.9 . . ?
C7 C6 H6 120.0 . . ?
C5 C6 C7 120.0(3) . . ?
C5 C6 H6 120.0 . . ?
O9 C5 C6 122.9(3) . . ?
O9 C5 C4 116.7(3) . . ?
C6 C5 C4 120.4(3) . . ?
C21 C20 H20 120.2 . . ?
C19 C20 C21 119.5(3) . . ?
C19 C20 H20 120.2 . . ?
C3 C4 C5 119.5(3) . . ?
C3 C4 H4 120.2 . . ?
C5 C4 H4 120.2 . . ?
C19 O11 H11A 109.5 . . ?

loop_
_geom_bond_atom_site_label_1
_geom_bond_atom_site_label_2
_geom_bond_distance
_geom_bond_site_symmetry_2
_geom_bond_publ_flag
Dy1 O3 2.449(2) . ?
Dy1 O6 2.317(2) 3_656 ?
Dy1 O4 2.366(2) . ?
Dy1 O1 2.412(2) . ?
Dy1 O5 2.291(2) . ?
Dy1 O7 2.398(2) . ?
Dy1 O8 2.336(2) . ?
Dy1 O2 2.378(2) . ?
O3 C8 1.268(4) . ?
O6 C15 1.279(3) . ?
O4 C8 1.270(4) . ?
O1 C1 1.263(3) . ?
O5 C15 1.257(4) . ?
O7 H7A 0.8756 . ?
O7 H7B 0.8745 . ?
O8 H8A 0.8621 . ?
O8 H8B 0.8611 . ?
O2 C1 1.279(4) . ?
O12 H12A 0.85(6) . ?
O12 H12B 0.80(5) . ?
O10 C12 1.356(4) . ?
O10 H10 0.72(5) . ?
O9 H9 0.8200 . ?
O9 C5 1.362(4) . ?
C8 C9 1.474(4) . ?
C9 C10 1.388(4) . ?
C9 C14 1.394(4) . ?
C2 C1 1.475(4) . ?
C2 C7 1.387(4) . ?
C2 C3 1.394(4) . ?
C10 H10A 0.9300 . ?
C10 C11 1.380(5) . ?
C16 C21 1.389(4) . ?
C16 C15 1.475(4) . ?
C16 C17 1.390(4) . ?
C14 H14 0.9300 . ?
C14 C13 1.377(4) . ?
C13 H13 0.9300 . ?
C13 C12 1.387(5) . ?
C21 H21 0.9300 . ?
C21 C20 1.381(5) . ?
C7 H7 0.9300 . ?
C7 C6 1.382(4) . ?
C12 C11 1.391(5) . ?
C17 H17 0.9300 . ?
C17 C18 1.381(4) . ?
C19 C18 1.374(5) . ?
C19 C20 1.380(5) . ?
C19 O11 1.378(4) . ?
C18 H18 0.9300 . ?
C11 H11 0.9300 . ?
C3 H3 0.9300 . ?
C3 C4 1.382(4) . ?
C6 H6 0.9300 . ?
C6 C5 1.380(4) . ?
C5 C4 1.390(5) . ?
C20 H20 0.9300 . ?
C4 H4 0.9300 . ?
O11 H11A 0.8200 . ?

loop_
_geom_torsion_atom_site_label_1
_geom_torsion_atom_site_label_2
_geom_torsion_atom_site_label_3
_geom_torsion_atom_site_label_4
_geom_torsion
_geom_torsion_site_symmetry_1
_geom_torsion_site_symmetry_2
_geom_torsion_site_symmetry_3
_geom_torsion_site_symmetry_4
_geom_torsion_publ_flag
Dy1 O3 C8 O4 -0.6(3) . . . . ?
Dy1 O3 C8 C9 179.6(2) . . . . ?
Dy1 O6 C15 O5 81.5(4) 3_656 . . . ?
Dy1 O6 C15 C16 -100.4(3) 3_656 . . . ?
Dy1 O4 C8 O3 0.7(3) . . . . ?
Dy1 O4 C8 C9 -179.5(2) . . . . ?
Dy1 O1 C1 O2 9.0(3) . . . . ?
Dy1 O1 C1 C2 -167.1(2) . . . . ?
Dy1 O5 C15 O6 22.2(5) . . . . ?
Dy1 O5 C15 C16 -155.8(2) . . . . ?
Dy1 O2 C1 O1 -9.2(3) . . . . ?
Dy1 O2 C1 C2 166.9(2) . . . . ?
O3 C8 C9 C10 174.8(3) . . . . ?
O3 C8 C9 C14 -7.5(4) . . . . ?
O4 C8 C9 C10 -4.9(4) . . . . ?
O4 C8 C9 C14 172.7(3) . . . . ?
O10 C12 C11 C10 -179.1(4) . . . . ?
O9 C5 C4 C3 176.4(4) . . . . ?
C8 C9 C10 C11 176.9(3) . . . . ?
C8 C9 C14 C13 -176.9(3) . . . . ?
C9 C10 C11 C12 0.1(6) . . . . ?
C9 C14 C13 C12 0.2(5) . . . . ?
C2 C7 C6 C5 -1.0(5) . . . . ?
C2 C3 C4 C5 0.3(6) . . . . ?
C10 C9 C14 C13 0.7(5) . . . . ?
C16 C21 C20 C19 -0.2(6) . . . . ?
C16 C17 C18 C19 -0.2(5) . . . . ?
C14 C9 C10 C11 -0.8(5) . . . . ?
C14 C13 C12 O10 179.0(3) . . . . ?
C14 C13 C12 C11 -0.9(5) . . . . ?
C1 C2 C7 C6 172.8(3) . . . . ?
C1 C2 C3 C4 -172.5(4) . . . . ?
C13 C12 C11 C10 0.8(5) . . . . ?
C21 C16 C15 O6 -8.7(4) . . . . ?
C21 C16 C15 O5 169.4(3) . . . . ?
C21 C16 C17 C18 0.7(5) . . . . ?
C15 C16 C21 C20 178.7(3) . . . . ?
C15 C16 C17 C18 -178.5(3) . . . . ?
C7 C2 C1 O1 -8.1(4) . . . . ?
C7 C2 C1 O2 175.8(3) . . . . ?
C7 C2 C3 C4 1.2(5) . . . . ?
C7 C6 C5 O9 -175.9(3) . . . . ?
C7 C6 C5 C4 2.5(6) . . . . ?
C17 C16 C21 C20 -0.5(5) . . . . ?
C17 C16 C15 O6 170.4(3) . . . . ?
C17 C16 C15 O5 -11.4(4) . . . . ?
C18 C19 C20 C21 0.7(6) . . . . ?
C3 C2 C1 O1 165.5(3) . . . . ?
C3 C2 C1 O2 -10.5(4) . . . . ?
C3 C2 C7 C6 -0.9(5) . . . . ?
C6 C5 C4 C3 -2.1(6) . . . . ?
C20 C19 C18 C17 -0.5(5) . . . . ?
O11 C19 C18 C17 178.4(3) . . . . ?
O11 C19 C20 C21 -178.3(3) . . . . ?
